data_7160414
loop_
_publ_author_name
'Kositova, Olga A.'
'Bugaenko, Dmitry I.'
'Goncharenko, Victoria E.'
'Nechaev, Mikhail S.'
'Karchava, Alexander V.'

_publ_section_title
;
 Base-controlled regioselectivity <i>via</i> distinct mechanisms during
 C-H thionation of azinium salts with elemental sulfur.
;
_journal_issue 15
_journal_name_full 'Organic &amp; biomolecular chemistry'
_journal_page_first 3547
_journal_page_last 3552
_journal_paper_doi 10.1039/d5ob00209e
_journal_volume 23
_journal_year 2025
_chemical_absolute_configuration ad
_chemical_formula_moiety 'C14 H12 Cl N O2 S'
_chemical_formula_sum 'C14 H12 Cl N O2 S'
_chemical_formula_weight 293.76
_space_group_crystal_system orthorhombic
_space_group_IT_number 29
_space_group_name_Hall 'P 2c -2ac'
_space_group_name_H-M_alt 'P c a 21'
_atom_sites_solution_hydrogens geom
_atom_sites_solution_primary dual
_atom_sites_solution_secondary difmap
_audit_creation_date 2025-02-27
_audit_creation_method
;
Olex2 1.5
(compiled 2024.02.16 svn.r378c4104 for OlexSys, GUI svn.r6928)
;
_audit_update_record
;
2025-02-27 deposited with the CCDC.	2025-03-13 downloaded from the CCDC.
;
_cell_angle_alpha 90.00
_cell_angle_beta 90.00
_cell_angle_gamma 90.00
_cell_formula_units_Z 8
_cell_length_a 26.6824(9)
_cell_length_b 7.1838(3)
_cell_length_c 13.9128(4)
_cell_measurement_reflns_used 3512
_cell_measurement_temperature 100.00
_cell_measurement_theta_max 27.34
_cell_measurement_theta_min 2.93
_cell_volume 2666.82(16)
_computing_cell_refinement 'SAINT V8.40B (?, 2016)'
_computing_data_reduction 'SAINT V8.40B (?, 2016)'
_computing_molecular_graphics 'Olex2 1.5 (Dolomanov et al., 2009)'
_computing_publication_material 'Olex2 1.5 (Dolomanov et al., 2009)'
_computing_structure_refinement 'XL  (Sheldrick, 2008)'
_computing_structure_solution 'SHELXS-97 (Sheldrick, 1990)'
_diffrn_ambient_temperature 100.00
_diffrn_detector 'Photon III detector'
_diffrn_measured_fraction_theta_full 0.999
_diffrn_measured_fraction_theta_max 0.999
_diffrn_measurement_device 'three-circle diffractometer'
_diffrn_measurement_device_type 'Bruker D8 Quest'
_diffrn_measurement_method '\f and \w scans'
_diffrn_radiation_monochromator 'mirror optics'
_diffrn_radiation_probe x-ray
_diffrn_radiation_type MoK\a
_diffrn_radiation_wavelength 0.71073
_diffrn_reflns_av_R_equivalents 0.0748
_diffrn_reflns_av_unetI/netI 0.0683
_diffrn_reflns_limit_h_max 36
_diffrn_reflns_limit_h_min -36
_diffrn_reflns_limit_k_max 9
_diffrn_reflns_limit_k_min -9
_diffrn_reflns_limit_l_max 18
_diffrn_reflns_limit_l_min -18
_diffrn_reflns_number 25468
_diffrn_reflns_theta_full 29.00
_diffrn_reflns_theta_max 29.00
_diffrn_reflns_theta_min 2.11
_diffrn_source 'microfocus sealed X-ray tube'
_diffrn_source_current 0.9
_diffrn_source_power 0.045
_diffrn_source_type 'micro-focus sealed X-ray tube'
_diffrn_source_voltage 50.0
_diffrn_standards_number 0
_exptl_absorpt_coefficient_mu 0.439
_exptl_absorpt_correction_T_max 0.6478
_exptl_absorpt_correction_T_min 0.5812
_exptl_absorpt_correction_type multi-scan
_exptl_absorpt_process_details
;
SADABS-2016/2 (Bruker,2016/2) was used for absorption correction.
wR2(int) was 0.1011 before and 0.0689 after correction.
The Ratio of minimum to maximum transmission is 0.8972.
The \l/2 correction factor is Not present.
;
_exptl_crystal_colour yellow
_exptl_crystal_density_diffrn 1.463
_exptl_crystal_density_method 'not measured'
_exptl_crystal_description plate
_exptl_crystal_F_000 1216
_exptl_crystal_size_max 0.107
_exptl_crystal_size_mid 0.102
_exptl_crystal_size_min 0.015
_refine_diff_density_max 0.357
_refine_diff_density_min -0.286
_refine_diff_density_rms 0.069
_refine_ls_abs_structure_details 'Flack H D (1983), Acta Cryst. A39, 876-881'
_refine_ls_abs_structure_Flack 0.00(13)
_refine_ls_extinction_method none
_refine_ls_goodness_of_fit_ref 1.029
_refine_ls_hydrogen_treatment mixed
_refine_ls_matrix_type full
_refine_ls_number_parameters 348
_refine_ls_number_reflns 6628
_refine_ls_number_restraints 1
_refine_ls_restrained_S_all 1.028
_refine_ls_R_factor_all 0.0603
_refine_ls_R_factor_gt 0.0485
_refine_ls_shift/su_max 0.001
_refine_ls_shift/su_mean 0.000
_refine_ls_structure_factor_coef Fsqd
_refine_ls_weighting_details 'calc w=1/[\s^2^(Fo^2^)+(0.0468P)^2^+0.0000P] where P=(Fo^2^+2Fc^2^)/3'
_refine_ls_weighting_scheme calc
_refine_ls_wR_factor_gt 0.1017
_refine_ls_wR_factor_ref 0.1095
_reflns_number_gt 5575
_reflns_number_total 6628
_reflns_threshold_expression >2sigma(I)
_cod_data_source_file d5ob00209e3.cif
_cod_data_source_block w
_cod_depositor_comments 'Adding full bibliography for 7160414--7160418.cif.'
_cod_database_code 7160414
_olex2_refinement_description
;
1. Twinned data refinement
 Scales: 0.73(6)
 0.27(6)
2. Fixed Uiso
 At 1.2 times of:
  All C(H) groups
 At 1.5 times of:
  All C(H,H,H) groups
3.a Aromatic/amide H refined with riding coordinates:
 C5(H5), C8'(H8'), C3(H3), C3'(H3'), C9'(H9'), C5'(H5'), C11'(H11'),
 C12'(H12'), C11(H11), C8(H8), C9(H9), C12(H12)
3.b Idealised Me refined as rotating group:
 C14(H14A,H14B,H14C), C6(H6A,H6B,H6C), C6'(H6'A,H6'B,H6'C), C012(H01A,H01B,H01C)
;
_olex2_submission_special_instructions 'No special instructions were received'

loop_
_space_group_symop_id
_space_group_symop_operation_xyz
1 'x, y, z'
2 '-x, -y, z+1/2'
3 'x+1/2, -y, z'
4 '-x+1/2, y, z+1/2'

loop_
_atom_site_label
_atom_site_type_symbol
_atom_site_fract_x
_atom_site_fract_y
_atom_site_fract_z
_atom_site_U_iso_or_equiv
_atom_site_adp_type
_atom_site_occupancy
_atom_site_symmetry_multiplicity
_atom_site_calc_flag
_atom_site_refinement_flags
_atom_site_disorder_assembly
_atom_site_disorder_group
S1' S 0.49117(3) 0.06685(10) 0.27492(5) 0.02054(15) Uani 1 1 d . . .
S1 S 0.52456(3) 0.45670(11) 0.64119(5) 0.02245(16) Uani 1 1 d . . .
Cl1 Cl 0.72681(3) 0.48555(11) 1.29003(6) 0.02888(18) Uani 1 1 d . . .
Cl1' Cl 0.75224(3) -0.02863(11) -0.29027(6) 0.03263(19) Uani 1 1 d . . .
O2 O 0.63920(7) 0.7158(3) 0.62978(14) 0.0231(4) Uani 1 1 d . . .
O2' O 0.61425(8) 0.2317(3) 0.32936(14) 0.0244(5) Uani 1 1 d . . .
O1 O 0.65685(8) 0.4109(3) 0.61713(15) 0.0237(5) Uani 1 1 d . . .
O1' O 0.61120(9) -0.0773(3) 0.35345(15) 0.0276(5) Uani 1 1 d . . .
N1' N 0.51955(9) 0.0362(3) 0.09059(17) 0.0145(5) Uani 1 1 d . . .
N1 N 0.53266(9) 0.4666(3) 0.83398(18) 0.0164(5) Uani 1 1 d . . .
C7' C 0.63999(10) 0.0058(4) -0.0478(2) 0.0144(5) Uani 1 1 d . . .
C4' C 0.60380(11) 0.0223(4) 0.0322(2) 0.0149(5) Uani 1 1 d . . .
C2' C 0.58604(11) 0.0500(4) 0.2017(2) 0.0160(5) Uani 1 1 d . . .
C5 C 0.55816(10) 0.4775(4) 0.9192(2) 0.0158(5) Uani 1 1 d . . .
H5 H 0.5401 0.4635 0.9776 0.019 Uiso 1 1 calc R . .
C8' C 0.68802(11) -0.0678(4) -0.0330(2) 0.0182(6) Uani 1 1 d . . .
H8' H 0.6971 -0.1114 0.0291 0.022 Uiso 1 1 calc R . .
C2 C 0.60823(10) 0.5206(4) 0.7498(2) 0.0154(5) Uani 1 1 d . . .
C7 C 0.63704(11) 0.5047(4) 1.0148(2) 0.0158(5) Uani 1 1 d . . .
C3 C 0.63351(10) 0.5355(4) 0.8347(2) 0.0162(5) Uani 1 1 d . . .
H3 H 0.6682 0.5646 0.8343 0.019 Uiso 1 1 calc R . .
C3' C 0.62005(10) 0.0407(4) 0.1285(2) 0.0159(5) Uani 1 1 d . . .
H3' H 0.6549 0.0467 0.1424 0.019 Uiso 1 1 calc R . .
C1' C 0.53347(11) 0.0494(4) 0.18594(19) 0.0153(6) Uani 1 1 d . . .
C9' C 0.72235(11) -0.0781(4) -0.1067(2) 0.0223(6) Uani 1 1 d . . .
H9' H 0.7548 -0.1278 -0.0954 0.027 Uiso 1 1 calc R . .
C13 C 0.63679(10) 0.5383(4) 0.6576(2) 0.0184(6) Uani 1 1 d . . .
C4 C 0.60876(11) 0.5081(4) 0.9230(2) 0.0168(6) Uani 1 1 d . . .
C5' C 0.55296(11) 0.0207(4) 0.0178(2) 0.0164(6) Uani 1 1 d . . .
H5' H 0.5407 0.0081 -0.0459 0.020 Uiso 1 1 calc R . .
C11' C 0.66185(11) 0.0564(4) -0.2156(2) 0.0192(6) Uani 1 1 d . . .
H11' H 0.6531 0.0976 -0.2783 0.023 Uiso 1 1 calc R . .
C12' C 0.62764(11) 0.0670(4) -0.1406(2) 0.0170(6) Uani 1 1 d . . .
H12' H 0.5952 0.1166 -0.1524 0.020 Uiso 1 1 calc R . .
C11 C 0.64413(11) 0.5660(4) 1.1854(2) 0.0196(6) Uani 1 1 d . . .
H11 H 0.6302 0.6120 1.2435 0.024 Uiso 1 1 calc R . .
C8 C 0.68586(11) 0.4333(4) 1.0160(2) 0.0193(6) Uani 1 1 d . . .
H8 H 0.7001 0.3881 0.9580 0.023 Uiso 1 1 calc R . .
C9 C 0.71371(11) 0.4271(4) 1.0996(2) 0.0200(6) Uani 1 1 d . . .
H9 H 0.7468 0.3779 1.0997 0.024 Uiso 1 1 calc R . .
C00U C 0.60473(11) 0.0579(4) 0.3041(2) 0.0182(6) Uani 1 1 d . . .
C12 C 0.61652(11) 0.5694(4) 1.1008(2) 0.0178(6) Uani 1 1 d . . .
H12 H 0.5832 0.6164 1.1015 0.021 Uiso 1 1 calc R . .
C10' C 0.70910(11) -0.0156(4) -0.1970(2) 0.0198(6) Uani 1 1 d . . .
C10 C 0.69212(12) 0.4948(4) 1.1837(2) 0.0206(6) Uani 1 1 d . . .
C14 C 0.66710(13) 0.7514(5) 0.5426(2) 0.0312(8) Uani 1 1 d . . .
H14A H 0.6486 0.7017 0.4875 0.047 Uiso 1 1 calc R . .
H14B H 0.6999 0.6907 0.5467 0.047 Uiso 1 1 calc R . .
H14C H 0.6717 0.8859 0.5347 0.047 Uiso 1 1 calc R . .
C6 C 0.47823(10) 0.4348(4) 0.8377(2) 0.0216(6) Uani 1 1 d . . .
H6A H 0.4704 0.3141 0.8086 0.032 Uiso 1 1 calc R . .
H6B H 0.4610 0.5337 0.8022 0.032 Uiso 1 1 calc R . .
H6C H 0.4671 0.4354 0.9048 0.032 Uiso 1 1 calc R . .
C1 C 0.55556(11) 0.4831(4) 0.7461(2) 0.0165(6) Uani 1 1 d . . .
C6' C 0.46546(11) 0.0372(4) 0.0672(2) 0.0197(6) Uani 1 1 d . . .
H6'A H 0.4492 -0.0704 0.0973 0.030 Uiso 1 1 calc R . .
H6'B H 0.4611 0.0308 -0.0026 0.030 Uiso 1 1 calc R . .
H6'C H 0.4502 0.1520 0.0916 0.030 Uiso 1 1 calc R . .
C012 C 0.63267(13) 0.2581(5) 0.4270(2) 0.0356(8) Uani 1 1 d . . .
H01A H 0.6400 0.3902 0.4376 0.053 Uiso 1 1 calc R . .
H01B H 0.6633 0.1850 0.4362 0.053 Uiso 1 1 calc R . .
H01C H 0.6071 0.2168 0.4729 0.053 Uiso 1 1 calc R . .

loop_
_atom_site_aniso_label
_atom_site_aniso_U_11
_atom_site_aniso_U_22
_atom_site_aniso_U_33
_atom_site_aniso_U_23
_atom_site_aniso_U_13
_atom_site_aniso_U_12
S1' 0.0202(3) 0.0263(4) 0.0151(3) 0.0006(3) 0.0055(3) 0.0016(3)
S1 0.0220(4) 0.0261(4) 0.0193(4) 0.0003(3) -0.0074(3) -0.0022(3)
Cl1 0.0270(4) 0.0408(4) 0.0189(4) 0.0018(3) -0.0088(3) -0.0038(3)
Cl1' 0.0281(4) 0.0419(5) 0.0279(4) 0.0018(4) 0.0163(4) 0.0024(3)
O2 0.0254(10) 0.0252(11) 0.0187(10) 0.0041(8) 0.0044(9) 0.0013(8)
O2' 0.0348(12) 0.0252(11) 0.0132(9) -0.0016(8) -0.0037(9) -0.0059(9)
O1 0.0276(11) 0.0280(12) 0.0155(10) -0.0004(8) 0.0008(9) 0.0036(9)
O1' 0.0406(13) 0.0259(12) 0.0163(11) 0.0043(8) -0.0072(10) 0.0016(10)
N1' 0.0118(11) 0.0178(11) 0.0140(12) 0.0016(9) -0.0011(9) -0.0007(9)
N1 0.0129(11) 0.0198(12) 0.0165(12) 0.0008(9) -0.0007(10) -0.0007(9)
C7' 0.0152(12) 0.0170(13) 0.0111(12) -0.0009(10) -0.0016(11) -0.0025(10)
C4' 0.0177(14) 0.0141(13) 0.0129(13) 0.0007(10) 0.0036(11) -0.0005(10)
C2' 0.0188(13) 0.0170(13) 0.0124(12) -0.0004(10) -0.0008(11) 0.0003(10)
C5 0.0174(13) 0.0169(13) 0.0131(13) 0.0012(10) 0.0003(11) 0.0005(10)
C8' 0.0191(13) 0.0226(14) 0.0129(13) -0.0023(11) -0.0010(11) 0.0001(11)
C2 0.0156(12) 0.0155(13) 0.0153(13) 0.0015(10) -0.0003(10) 0.0023(10)
C7 0.0173(13) 0.0156(13) 0.0145(13) 0.0010(10) 0.0003(11) -0.0034(10)
C3 0.0139(13) 0.0197(14) 0.0152(13) 0.0006(11) 0.0025(11) -0.0004(10)
C3' 0.0158(13) 0.0174(13) 0.0144(13) -0.0007(10) 0.0007(11) 0.0003(10)
C1' 0.0186(13) 0.0152(13) 0.0120(13) -0.0004(10) 0.0007(10) 0.0016(10)
C9' 0.0165(14) 0.0270(16) 0.0234(15) -0.0025(12) -0.0012(12) 0.0028(12)
C13 0.0142(13) 0.0283(16) 0.0127(13) 0.0014(11) -0.0073(11) 0.0000(11)
C4 0.0186(13) 0.0159(13) 0.0159(13) 0.0012(10) -0.0006(12) 0.0002(11)
C5' 0.0195(14) 0.0196(14) 0.0100(12) -0.0001(10) -0.0003(11) 0.0009(11)
C11' 0.0242(14) 0.0214(13) 0.0120(13) 0.0013(11) 0.0032(12) 0.0007(11)
C12' 0.0171(13) 0.0184(14) 0.0155(14) 0.0011(10) -0.0010(11) -0.0002(11)
C11 0.0238(15) 0.0200(14) 0.0151(14) -0.0018(11) -0.0002(11) -0.0044(12)
C8 0.0203(14) 0.0237(15) 0.0138(13) 0.0010(11) 0.0008(12) -0.0028(12)
C9 0.0165(13) 0.0235(15) 0.0202(15) 0.0032(12) -0.0009(12) 0.0005(11)
C00U 0.0178(13) 0.0231(14) 0.0138(13) 0.0004(11) 0.0013(11) -0.0008(11)
C12 0.0173(13) 0.0213(14) 0.0148(13) 0.0020(11) 0.0017(11) -0.0011(11)
C10' 0.0187(13) 0.0216(14) 0.0190(15) -0.0022(11) 0.0101(12) -0.0033(11)
C10 0.0226(16) 0.0253(15) 0.0140(14) 0.0015(11) -0.0059(12) -0.0053(12)
C14 0.0382(19) 0.036(2) 0.0192(15) 0.0103(13) 0.0055(14) -0.0008(15)
C6 0.0130(13) 0.0261(16) 0.0258(16) -0.0014(13) 0.0005(12) -0.0012(11)
C1 0.0196(13) 0.0155(13) 0.0143(13) 0.0015(10) -0.0023(11) 0.0012(10)
C6' 0.0134(13) 0.0269(16) 0.0189(14) -0.0014(12) 0.0007(12) 0.0027(11)
C012 0.044(2) 0.045(2) 0.0174(15) -0.0043(14) -0.0064(15) -0.0179(17)

loop_
_atom_type_symbol
_atom_type_description
_atom_type_scat_dispersion_real
_atom_type_scat_dispersion_imag
_atom_type_scat_source
C C 0.0033 0.0016 'International Tables Vol C Tables 4.2.6.8 and 6.1.1.4'
H H 0.0000 0.0000 'International Tables Vol C Tables 4.2.6.8 and 6.1.1.4'
Cl Cl 0.1484 0.1585 'International Tables Vol C Tables 4.2.6.8 and 6.1.1.4'
N N 0.0061 0.0033 'International Tables Vol C Tables 4.2.6.8 and 6.1.1.4'
O O 0.0106 0.0060 'International Tables Vol C Tables 4.2.6.8 and 6.1.1.4'
S S 0.1246 0.1234 'International Tables Vol C Tables 4.2.6.8 and 6.1.1.4'

loop_
_geom_angle_atom_site_label_1
_geom_angle_atom_site_label_2
_geom_angle_atom_site_label_3
_geom_angle
_geom_angle_site_symmetry_1
_geom_angle_site_symmetry_3
_geom_angle_publ_flag
C13 O2 C14 115.9(2) . . ?
C00U O2' C012 115.8(2) . . ?
C1' N1' C6' 118.2(2) . . ?
C5' N1' C1' 123.2(2) . . ?
C5' N1' C6' 118.6(2) . . ?
C5 N1 C6 118.0(2) . . ?
C5 N1 C1 123.0(2) . . ?
C1 N1 C6 119.0(2) . . ?
C8' C7' C4' 121.1(2) . . ?
C8' C7' C12' 117.9(3) . . ?
C12' C7' C4' 121.0(2) . . ?
C3' C4' C7' 121.4(2) . . ?
C5' C4' C7' 122.4(3) . . ?
C5' C4' C3' 116.3(3) . . ?
C3' C2' C1' 122.8(3) . . ?
C3' C2' C00U 119.0(3) . . ?
C1' C2' C00U 118.2(2) . . ?
N1 C5 H5 118.9 . . ?
N1 C5 C4 122.3(3) . . ?
C4 C5 H5 118.9 . . ?
C7' C8' H8' 119.3 . . ?
C9' C8' C7' 121.3(3) . . ?
C9' C8' H8' 119.3 . . ?
C3 C2 C13 118.9(2) . . ?
C3 C2 C1 122.1(2) . . ?
C1 C2 C13 119.0(2) . . ?
C8 C7 C4 119.3(2) . . ?
C12 C7 C4 122.2(3) . . ?
C12 C7 C8 118.5(3) . . ?
C2 C3 H3 119.6 . . ?
C2 C3 C4 120.8(3) . . ?
C4 C3 H3 119.6 . . ?
C4' C3' H3' 119.8 . . ?
C2' C3' C4' 120.5(3) . . ?
C2' C3' H3' 119.8 . . ?
N1' C1' S1' 122.2(2) . . ?
N1' C1' C2' 114.5(2) . . ?
C2' C1' S1' 123.3(2) . . ?
C8' C9' H9' 120.3 . . ?
C8' C9' C10' 119.3(3) . . ?
C10' C9' H9' 120.3 . . ?
O2 C13 C2 110.7(2) . . ?
O1 C13 O2 124.9(3) . . ?
O1 C13 C2 124.3(3) . . ?
C5 C4 C7 122.2(2) . . ?
C5 C4 C3 116.8(3) . . ?
C3 C4 C7 121.0(2) . . ?
N1' C5' C4' 122.8(3) . . ?
N1' C5' H5' 118.6 . . ?
C4' C5' H5' 118.6 . . ?
C12' C11' H11' 120.7 . . ?
C10' C11' H11' 120.7 . . ?
C10' C11' C12' 118.5(3) . . ?
C7' C12' H12' 119.3 . . ?
C11' C12' C7' 121.3(3) . . ?
C11' C12' H12' 119.3 . . ?
C12 C11 H11 120.5 . . ?
C10 C11 H11 120.5 . . ?
C10 C11 C12 119.0(3) . . ?
C7 C8 H8 119.2 . . ?
C9 C8 C7 121.5(3) . . ?
C9 C8 H8 119.2 . . ?
C8 C9 H9 120.9 . . ?
C8 C9 C10 118.3(3) . . ?
C10 C9 H9 120.9 . . ?
O2' C00U C2' 110.5(2) . . ?
O1' C00U O2' 125.8(3) . . ?
O1' C00U C2' 123.7(3) . . ?
C7 C12 H12 119.6 . . ?
C11 C12 C7 120.8(3) . . ?
C11 C12 H12 119.6 . . ?
C9' C10' Cl1' 119.5(2) . . ?
C9' C10' C11' 121.6(3) . . ?
C11' C10' Cl1' 118.9(2) . . ?
C11 C10 Cl1 119.5(2) . . ?
C11 C10 C9 121.9(3) . . ?
C9 C10 Cl1 118.6(2) . . ?
O2 C14 H14A 109.5 . . ?
O2 C14 H14B 109.5 . . ?
O2 C14 H14C 109.5 . . ?
H14A C14 H14B 109.5 . . ?
H14A C14 H14C 109.5 . . ?
H14B C14 H14C 109.5 . . ?
N1 C6 H6A 109.5 . . ?
N1 C6 H6B 109.5 . . ?
N1 C6 H6C 109.5 . . ?
H6A C6 H6B 109.5 . . ?
H6A C6 H6C 109.5 . . ?
H6B C6 H6C 109.5 . . ?
N1 C1 S1 122.9(2) . . ?
N1 C1 C2 114.9(2) . . ?
C2 C1 S1 122.2(2) . . ?
N1' C6' H6'A 109.5 . . ?
N1' C6' H6'B 109.5 . . ?
N1' C6' H6'C 109.5 . . ?
H6'A C6' H6'B 109.5 . . ?
H6'A C6' H6'C 109.5 . . ?
H6'B C6' H6'C 109.5 . . ?
O2' C012 H01A 109.5 . . ?
O2' C012 H01B 109.5 . . ?
O2' C012 H01C 109.5 . . ?
H01A C012 H01B 109.5 . . ?
H01A C012 H01C 109.5 . . ?
H01B C012 H01C 109.5 . . ?

loop_
_geom_bond_atom_site_label_1
_geom_bond_atom_site_label_2
_geom_bond_distance
_geom_bond_site_symmetry_2
_geom_bond_publ_flag
S1' C1' 1.680(3) . ?
S1 C1 1.688(3) . ?
Cl1 C10 1.746(3) . ?
Cl1' C10' 1.738(3) . ?
O2 C13 1.334(3) . ?
O2 C14 1.445(3) . ?
O2' C00U 1.321(3) . ?
O2' C012 1.457(3) . ?
O1 C13 1.200(3) . ?
O1' C00U 1.202(3) . ?
N1' C1' 1.381(3) . ?
N1' C5' 1.353(4) . ?
N1' C6' 1.480(4) . ?
N1 C5 1.369(4) . ?
N1 C6 1.471(3) . ?
N1 C1 1.372(4) . ?
C7' C4' 1.478(4) . ?
C7' C8' 1.401(4) . ?
C7' C12' 1.404(4) . ?
C4' C3' 1.414(4) . ?
C4' C5' 1.371(4) . ?
C2' C3' 1.365(4) . ?
C2' C1' 1.420(4) . ?
C2' C00U 1.511(4) . ?
C5 H5 0.9500 . ?
C5 C4 1.369(4) . ?
C8' H8' 0.9500 . ?
C8' C9' 1.376(4) . ?
C2 C3 1.365(4) . ?
C2 C13 1.497(4) . ?
C2 C1 1.432(4) . ?
C7 C4 1.484(4) . ?
C7 C8 1.400(4) . ?
C7 C12 1.395(4) . ?
C3 H3 0.9500 . ?
C3 C4 1.409(4) . ?
C3' H3' 0.9500 . ?
C9' H9' 0.9500 . ?
C9' C10' 1.380(4) . ?
C5' H5' 0.9500 . ?
C11' H11' 0.9500 . ?
C11' C12' 1.388(4) . ?
C11' C10' 1.387(4) . ?
C12' H12' 0.9500 . ?
C11 H11 0.9500 . ?
C11 C12 1.388(4) . ?
C11 C10 1.379(4) . ?
C8 H8 0.9500 . ?
C8 C9 1.381(4) . ?
C9 H9 0.9500 . ?
C9 C10 1.393(4) . ?
C12 H12 0.9500 . ?
C14 H14A 0.9800 . ?
C14 H14B 0.9800 . ?
C14 H14C 0.9800 . ?
C6 H6A 0.9800 . ?
C6 H6B 0.9800 . ?
C6 H6C 0.9800 . ?
C6' H6'A 0.9800 . ?
C6' H6'B 0.9800 . ?
C6' H6'C 0.9800 . ?
C012 H01A 0.9800 . ?
C012 H01B 0.9800 . ?
C012 H01C 0.9800 . ?

loop_
_geom_torsion_atom_site_label_1
_geom_torsion_atom_site_label_2
_geom_torsion_atom_site_label_3
_geom_torsion_atom_site_label_4
_geom_torsion
_geom_torsion_site_symmetry_1
_geom_torsion_site_symmetry_2
_geom_torsion_site_symmetry_3
_geom_torsion_site_symmetry_4
_geom_torsion_publ_flag
N1 C5 C4 C7 -174.9(3) . . . . ?
N1 C5 C4 C3 2.4(4) . . . . ?
C7' C4' C3' C2' -178.0(3) . . . . ?
C7' C4' C5' N1' -179.8(3) . . . . ?
C7' C8' C9' C10' -0.3(4) . . . . ?
C4' C7' C8' C9' -178.0(3) . . . . ?
C4' C7' C12' C11' 178.3(3) . . . . ?
C5 N1 C1 S1 176.2(2) . . . . ?
C5 N1 C1 C2 -2.5(4) . . . . ?
C8' C7' C4' C3' 26.6(4) . . . . ?
C8' C7' C4' C5' -153.3(3) . . . . ?
C8' C7' C12' C11' -0.4(4) . . . . ?
C8' C9' C10' Cl1' -179.9(2) . . . . ?
C8' C9' C10' C11' -0.4(5) . . . . ?
C2 C3 C4 C5 -3.8(4) . . . . ?
C2 C3 C4 C7 173.6(3) . . . . ?
C7 C8 C9 C10 -0.3(4) . . . . ?
C3 C2 C13 O2 -88.7(3) . . . . ?
C3 C2 C13 O1 87.8(4) . . . . ?
C3 C2 C1 S1 -177.7(2) . . . . ?
C3 C2 C1 N1 1.0(4) . . . . ?
C3' C4' C5' N1' 0.2(4) . . . . ?
C3' C2' C1' S1' -178.2(2) . . . . ?
C3' C2' C1' N1' 0.8(4) . . . . ?
C3' C2' C00U O2' 86.3(3) . . . . ?
C3' C2' C00U O1' -91.7(4) . . . . ?
C1' N1' C5' C4' -2.0(4) . . . . ?
C1' C2' C3' C4' -2.6(4) . . . . ?
C1' C2' C00U O2' -94.8(3) . . . . ?
C1' C2' C00U O1' 87.3(4) . . . . ?
C13 C2 C3 C4 -176.0(3) . . . . ?
C13 C2 C1 S1 0.4(4) . . . . ?
C13 C2 C1 N1 179.1(2) . . . . ?
C4 C7 C8 C9 180.0(3) . . . . ?
C4 C7 C12 C11 -179.4(3) . . . . ?
C5' N1' C1' S1' -179.5(2) . . . . ?
C5' N1' C1' C2' 1.4(4) . . . . ?
C5' C4' C3' C2' 2.0(4) . . . . ?
C12' C7' C4' C3' -152.0(3) . . . . ?
C12' C7' C4' C5' 28.0(4) . . . . ?
C12' C7' C8' C9' 0.7(4) . . . . ?
C12' C11' C10' Cl1' -179.8(2) . . . . ?
C12' C11' C10' C9' 0.8(4) . . . . ?
C8 C7 C4 C5 144.2(3) . . . . ?
C8 C7 C4 C3 -33.0(4) . . . . ?
C8 C7 C12 C11 1.0(4) . . . . ?
C8 C9 C10 Cl1 179.4(2) . . . . ?
C8 C9 C10 C11 0.3(4) . . . . ?
C00U C2' C3' C4' 176.3(2) . . . . ?
C00U C2' C1' S1' 2.9(4) . . . . ?
C00U C2' C1' N1' -178.1(2) . . . . ?
C12 C7 C4 C5 -35.4(4) . . . . ?
C12 C7 C4 C3 147.4(3) . . . . ?
C12 C7 C8 C9 -0.4(4) . . . . ?
C12 C11 C10 Cl1 -178.8(2) . . . . ?
C12 C11 C10 C9 0.3(5) . . . . ?
C10' C11' C12' C7' -0.3(4) . . . . ?
C10 C11 C12 C7 -1.0(4) . . . . ?
C14 O2 C13 O1 1.9(4) . . . . ?
C14 O2 C13 C2 178.4(2) . . . . ?
C6 N1 C5 C4 -179.5(3) . . . . ?
C6 N1 C1 S1 -3.5(4) . . . . ?
C6 N1 C1 C2 177.8(2) . . . . ?
C1 N1 C5 C4 0.7(4) . . . . ?
C1 C2 C3 C4 2.1(4) . . . . ?
C1 C2 C13 O2 93.2(3) . . . . ?
C1 C2 C13 O1 -90.3(4) . . . . ?
C6' N1' C1' S1' -0.1(4) . . . . ?
C6' N1' C1' C2' -179.2(2) . . . . ?
C6' N1' C5' C4' 178.6(3) . . . . ?
C012 O2' C00U O1' -2.1(4) . . . . ?
C012 O2' C00U C2' -179.9(2) . . . . ?

loop_
_twin_individual_id
_twin_individual_mass_fraction_refined
1 0.73(6)
2 0.27(6)
